data_4127235
loop_
_publ_author_name
'Wang, Sasa'
'Liu, Xitao'
'Li, Lina'
'Ji, Chengmin'
'Sun, Zhihua'
'Wu, Zhenyue'
'Hong, Maochun'
'Luo, Junhua'

_publ_section_title
;
 An Unprecedented Biaxial Trilayered Hybrid Perovskite Ferroelectric with
 Directionally Tunable Photovoltaic Effects.
;
_journal_issue 19
_journal_name_full 'Journal of the American Chemical Society'
_journal_page_first 7693
_journal_page_last 7697
_journal_paper_doi 10.1021/jacs.9b02558
_journal_volume 141
_journal_year 2019
_chemical_formula_sum 'C8 H32 Br10 N4 Pb3'
_chemical_formula_weight 1605.05
_space_group_IT_number 139
_space_group_name_Hall '-I 4 2'
_space_group_name_H-M_alt 'I 4/m m m'
_symmetry_cell_setting tetragonal
_symmetry_space_group_name_Hall '-I 4 2'
_symmetry_space_group_name_H-M 'I 4/m m m'
_atom_sites_solution_hydrogens geom
_atom_sites_solution_primary direct
_atom_sites_solution_secondary difmap
_audit_creation_method SHELXL-97
_cell_angle_alpha 90.00
_cell_angle_beta 90.00
_cell_angle_gamma 90.00
_cell_formula_units_Z 2
_cell_length_a 6.0080(15)
_cell_length_b 6.0080(15)
_cell_length_c 46.843(15)
_cell_measurement_reflns_used 2077
_cell_measurement_temperature 390(2)
_cell_measurement_theta_max 26.4652
_cell_measurement_theta_min 2.5371
_cell_volume 1690.8(8)
_computing_structure_refinement 'SHELXL-97 (Sheldrick, 1997)'
_computing_structure_solution 'SHELXS-97 (Sheldrick, 1990)'
_diffrn_ambient_temperature 390(2)
_diffrn_measured_fraction_theta_full 0.992
_diffrn_measured_fraction_theta_max 0.992
_diffrn_measurement_device_type 'CCD area detector'
_diffrn_measurement_method 'phi and omega scans'
_diffrn_radiation_monochromator graphite
_diffrn_radiation_source 'fine-focus sealed tube'
_diffrn_radiation_type MoK\a
_diffrn_radiation_wavelength 0.71073
_diffrn_reflns_av_R_equivalents 0.0679
_diffrn_reflns_av_sigmaI/netI 0.0332
_diffrn_reflns_limit_h_max 7
_diffrn_reflns_limit_h_min -7
_diffrn_reflns_limit_k_max 7
_diffrn_reflns_limit_k_min -7
_diffrn_reflns_limit_l_max 60
_diffrn_reflns_limit_l_min -59
_diffrn_reflns_number 5638
_diffrn_reflns_theta_full 27.47
_diffrn_reflns_theta_max 27.47
_diffrn_reflns_theta_min 3.42
_exptl_absorpt_coefficient_mu 26.719
_exptl_crystal_colour yellow
_exptl_crystal_density_diffrn 3.153
_exptl_crystal_density_method 'not measured'
_exptl_crystal_description slice
_exptl_crystal_F_000 1408
_refine_diff_density_max 2.198
_refine_diff_density_min -3.464
_refine_diff_density_rms 0.238
_refine_ls_extinction_method none
_refine_ls_goodness_of_fit_ref 1.078
_refine_ls_hydrogen_treatment mixed
_refine_ls_matrix_type full
_refine_ls_number_parameters 43
_refine_ls_number_reflns 653
_refine_ls_number_restraints 12
_refine_ls_restrained_S_all 1.068
_refine_ls_R_factor_all 0.0623
_refine_ls_R_factor_gt 0.0475
_refine_ls_shift/su_max 0.000
_refine_ls_shift/su_mean 0.000
_refine_ls_structure_factor_coef Fsqd
_refine_ls_weighting_details 'calc w=1/[\s^2^(Fo^2^)+(0.0794P)^2^+28.4442P] where P=(Fo^2^+2Fc^2^)/3'
_refine_ls_weighting_scheme calc
_refine_ls_wR_factor_gt 0.1375
_refine_ls_wR_factor_ref 0.1518
_reflns_number_gt 520
_reflns_number_total 653
_reflns_threshold_expression >2sigma(I)
_cod_data_source_file ja9b02558_si_003.cif
_cod_data_source_block c:\users\wu\desktop\22\2
_cod_depositor_comments 'Adding full bibliography for 4127235--4127236.cif.'
_cod_original_sg_symbol_H-M I4/mmm
_cod_database_code 4127235

loop_
_symmetry_equiv_pos_as_xyz
'x, y, z'
'-y, x, z'
'-x, -y, z'
'y, -x, z'
'x, -y, -z'
'-x, y, -z'
'y, x, -z'
'-y, -x, -z'
'x+1/2, y+1/2, z+1/2'
'-y+1/2, x+1/2, z+1/2'
'-x+1/2, -y+1/2, z+1/2'
'y+1/2, -x+1/2, z+1/2'
'x+1/2, -y+1/2, -z+1/2'
'-x+1/2, y+1/2, -z+1/2'
'y+1/2, x+1/2, -z+1/2'
'-y+1/2, -x+1/2, -z+1/2'
'-x, -y, -z'
'y, -x, -z'
'x, y, -z'
'-y, x, -z'
'-x, y, z'
'x, -y, z'
'-y, -x, z'
'y, x, z'
'-x+1/2, -y+1/2, -z+1/2'
'y+1/2, -x+1/2, -z+1/2'
'x+1/2, y+1/2, -z+1/2'
'-y+1/2, x+1/2, -z+1/2'
'-x+1/2, y+1/2, z+1/2'
'x+1/2, -y+1/2, z+1/2'
'-y+1/2, -x+1/2, z+1/2'
'y+1/2, x+1/2, z+1/2'

loop_
_atom_site_label
_atom_site_type_symbol
_atom_site_fract_x
_atom_site_fract_y
_atom_site_fract_z
_atom_site_U_iso_or_equiv
_atom_site_adp_type
_atom_site_occupancy
_atom_site_symmetry_multiplicity
_atom_site_calc_flag
_atom_site_refinement_flags
Pb1 Pb 0.0000 0.0000 0.0000 0.0491(4) Uani 1 16 d S
Pb2 Pb 0.0000 0.0000 0.13492(2) 0.0530(4) Uani 1 8 d S
Br1 Br 0.0000 0.0000 0.06423(8) 0.119(2) Uani 1 8 d S
Br5 Br 0.0000 0.5000 0.13772(11) 0.1421(18) Uani 1 4 d S
Br4 Br 0.0000 0.0000 0.19375(11) 0.238(6) Uani 1 8 d S
Br2 Br 0.0000 -0.5000 0.0000 0.1159(18) Uani 1 8 d S
C3 C 0.5000 0.639(2) 0.2061(8) 0.17(6) Uani 0.25 2 d SPDU
H3A H 0.3708 0.7326 0.2062 0.207 Uiso 0.13 1 d PR
H3B H 0.6292 0.7326 0.2062 0.207 Uiso 0.13 1 d PR
N2 N 0.5000 0.5000 0.1794(8) 0.16(2) Uani 1 8 d SD
H2A H 0.5000 0.5896 0.1640 0.235 Uiso 0.25 2 d SPR
H2B H 0.6223 0.4135 0.1791 0.235 Uiso 0.13 1 d PR
H2C H 0.3777 0.4135 0.1791 0.235 Uiso 0.13 1 d PR
C4 C 0.5000 0.5000 0.2318(8) 0.42(12) Uani 1 8 d SD
H4A H 0.5000 0.5936 0.2484 0.627 Uiso 0.25 2 d SPR
H4B H 0.3695 0.4078 0.2319 0.627 Uiso 0.13 1 d PR
H4C H 0.6305 0.4078 0.2319 0.627 Uiso 0.13 1 d PR
N1 N -0.5000 0.5000 0.0421(15) 0.53(13) Uani 1 8 d SD
H1A H -0.5000 0.4111 0.0266 0.800 Uiso 0.25 2 d SPR
H1B H -0.6223 0.5865 0.0418 0.800 Uiso 0.13 1 d PR
H1C H -0.3777 0.5865 0.0418 0.800 Uiso 0.13 1 d PR
C1 C -0.5000 0.360(2) 0.0685(15) 0.12(5) Uani 0.25 2 d SPD
H1D H -0.3707 0.2663 0.0686 0.148 Uiso 0.13 1 d PR
H1E H -0.6293 0.2663 0.0686 0.148 Uiso 0.13 1 d PR
C2 C -0.5000 0.5000 0.0943(15) 0.53(19) Uani 1 8 d SD
H2D H -0.5000 0.4068 0.1110 0.788 Uiso 0.25 2 d SPR
H2E H -0.3695 0.5922 0.0944 0.788 Uiso 0.13 1 d PR
H2F H -0.6305 0.5922 0.0944 0.788 Uiso 0.13 1 d PR

loop_
_atom_site_aniso_label
_atom_site_aniso_U_11
_atom_site_aniso_U_22
_atom_site_aniso_U_33
_atom_site_aniso_U_23
_atom_site_aniso_U_13
_atom_site_aniso_U_12
Pb1 0.0424(5) 0.0424(5) 0.0624(8) 0.000 0.000 0.000
Pb2 0.0462(5) 0.0462(5) 0.0667(7) 0.000 0.000 0.000
Br1 0.145(3) 0.145(3) 0.067(2) 0.000 0.000 0.000
Br5 0.099(3) 0.0402(14) 0.287(6) 0.000 0.000 0.000
Br4 0.329(9) 0.329(9) 0.057(2) 0.000 0.000 0.000
Br2 0.184(5) 0.0384(17) 0.125(3) 0.000 0.000 0.000
C3 0.17(6) 0.17(6) 0.17(6) -0.001(10) 0.000 0.000
N2 0.20(4) 0.20(4) 0.07(2) 0.000 0.000 0.000
C4 0.49(18) 0.49(18) 0.27(14) 0.000 0.000 0.000
N1 0.6(2) 0.6(2) 0.34(17) 0.000 0.000 0.000
C1 0.16(11) 0.10(8) 0.11(6) 0.01(4) 0.000 0.000
C2 0.31(16) 0.31(16) 0.9(6) 0.000 0.000 0.000

loop_
_atom_type_symbol
_atom_type_description
_atom_type_scat_dispersion_real
_atom_type_scat_dispersion_imag
_atom_type_scat_source
C C 0.0033 0.0016 'International Tables Vol C Tables 4.2.6.8 and 6.1.1.4'
H H 0.0000 0.0000 'International Tables Vol C Tables 4.2.6.8 and 6.1.1.4'
Br Br -0.2901 2.4595 'International Tables Vol C Tables 4.2.6.8 and 6.1.1.4'
N N 0.0061 0.0033 'International Tables Vol C Tables 4.2.6.8 and 6.1.1.4'
Pb Pb -3.3944 10.1111 'International Tables Vol C Tables 4.2.6.8 and 6.1.1.4'

loop_
_geom_angle_atom_site_label_1
_geom_angle_atom_site_label_2
_geom_angle_atom_site_label_3
_geom_angle
_geom_angle_site_symmetry_1
_geom_angle_site_symmetry_3
Br2 Pb1 Br2 180.0 2 2_455
Br2 Pb1 Br2 90.0 2 .
Br2 Pb1 Br2 90.0 2_455 .
Br2 Pb1 Br2 90.0 2 1_565
Br2 Pb1 Br2 90.0 2_455 1_565
Br2 Pb1 Br2 180.0 . 1_565
Br2 Pb1 Br1 90.0 2 .
Br2 Pb1 Br1 90.0 2_455 .
Br2 Pb1 Br1 90.0 . .
Br2 Pb1 Br1 90.0 1_565 .
Br2 Pb1 Br1 90.0 2 17
Br2 Pb1 Br1 90.0 2_455 17
Br2 Pb1 Br1 90.0 . 17
Br2 Pb1 Br1 90.0 1_565 17
Br1 Pb1 Br1 180.0 . 17
Br4 Pb2 Br5 87.50(10) . 2_655
Br4 Pb2 Br5 87.50(10) . 2
Br5 Pb2 Br5 175.0(2) 2_655 2
Br4 Pb2 Br5 87.50(10) . 1_545
Br5 Pb2 Br5 89.891(9) 2_655 1_545
Br5 Pb2 Br5 89.891(9) 2 1_545
Br4 Pb2 Br5 87.50(10) . .
Br5 Pb2 Br5 89.891(9) 2_655 .
Br5 Pb2 Br5 89.891(9) 2 .
Br5 Pb2 Br5 175.0(2) 1_545 .
Pb2 Br5 Pb2 175.0(2) 1_565 .
Pb1 Br2 Pb1 180.0 1_545 .
C3 C3 C3 89.999(17) 2_655 4_565
C3 C3 C4 66.3(4) 2_655 .
C3 C3 C4 66.3(4) 4_565 .
C3 C3 N2 66.9(4) 2_655 .
C3 C3 N2 66.9(4) 4_565 .
C4 C3 N2 111.6(11) . .
C3 C3 C3 44.999(8) 2_655 3_665
C3 C3 C3 44.999(11) 4_565 3_665
C4 C3 C3 55.4(6) . 3_665
N2 C3 C3 56.3(6) . 3_665
C3 C3 H3A 81.0 2_655 .
C3 C3 H3A 171.0 4_565 .
C4 C3 H3A 109.3 . .
N2 C3 H3A 109.3 . .
C3 C3 H3A 126.0 3_665 .
C3 C3 H3B 171.0 2_655 .
C3 C3 H3B 81.0 4_565 .
C4 C3 H3B 109.3 . .
N2 C3 H3B 109.3 . .
C3 C3 H3B 126.0 3_665 .
H3A C3 H3B 108.0 . .
C3 N2 C3 46.2(7) . 4_565
C3 N2 C3 46.2(7) . 2_655
C3 N2 C3 67.5(11) 4_565 2_655
C3 N2 C3 67.5(11) . 3_665
C3 N2 C3 46.2(7) 4_565 3_665
C3 N2 C3 46.2(7) 2_655 3_665
C3 N2 H2A 109.5 . .
C3 N2 H2A 131.8 4_565 .
C3 N2 H2A 131.8 2_655 .
C3 N2 H2A 177.0 3_665 .
C3 N2 H2B 109.5 . .
C3 N2 H2B 63.8 4_565 .
C3 N2 H2B 117.8 2_655 .
C3 N2 H2B 72.1 3_665 .
H2A N2 H2B 109.5 . .
C3 N2 H2C 109.5 . .
C3 N2 H2C 117.8 4_565 .
C3 N2 H2C 63.8 2_655 .
C3 N2 H2C 72.1 3_665 .
H2A N2 H2C 109.5 . .
H2B N2 H2C 109.5 . .
C3 C4 C3 47.4(7) 3_665 2_655
C3 C4 C3 47.4(7) 3_665 4_565
C3 C4 C3 69.3(12) 2_655 4_565
C3 C4 C3 69.3(12) 3_665 .
C3 C4 C3 47.4(7) 2_655 .
C3 C4 C3 47.4(7) 4_565 .
C3 C4 H4A 178.8 3_665 .
C3 C4 H4A 131.8 2_655 .
C3 C4 H4A 131.8 4_565 .
C3 C4 H4A 109.5 . .
C3 C4 H4B 71.1 3_665 .
C3 C4 H4B 62.7 2_655 .
C3 C4 H4B 118.0 4_565 .
C3 C4 H4B 109.5 . .
H4A C4 H4B 109.5 . .
C3 C4 H4C 71.1 3_665 .
C3 C4 H4C 118.0 2_655 .
C3 C4 H4C 62.7 4_565 .
C3 C4 H4C 109.5 . .
H4A C4 H4C 109.5 . .
H4B C4 H4C 109.5 . .
C1 N1 C1 68.2(11) . 3_465
C1 N1 C1 46.7(7) . 2_565
C1 N1 C1 46.7(7) 3_465 2_565
C1 N1 C1 46.7(7) . 4_455
C1 N1 C1 46.7(7) 3_465 4_455
C1 N1 C1 68.2(11) 2_565 4_455
C1 N1 H1A 109.5 . .
C1 N1 H1A 177.7 3_465 .
C1 N1 H1A 131.8 2_565 .
C1 N1 H1A 131.8 4_455 .
C1 N1 H1B 109.5 . .
C1 N1 H1B 71.7 3_465 .
C1 N1 H1B 117.9 2_565 .
C1 N1 H1B 63.4 4_455 .
H1A N1 H1B 109.5 . .
C1 N1 H1C 109.5 . .
C1 N1 H1C 71.7 3_465 .
C1 N1 H1C 63.4 2_565 .
C1 N1 H1C 117.9 4_455 .
H1A N1 H1C 109.5 . .
H1B N1 H1C 109.5 . .
C1 C1 C1 90.00(3) 2_565 4_455
C1 C1 C2 66.2(4) 2_565 .
C1 C1 C2 66.2(4) 4_455 .
C1 C1 N1 66.6(4) 2_565 .
C1 C1 N1 66.6(4) 4_455 .
C2 C1 N1 111.0(11) . .
C1 C1 C1 45.000(16) 2_565 3_465
C1 C1 C1 45.000(14) 4_455 3_465
C2 C1 C1 55.2(6) . 3_465
N1 C1 C1 55.9(6) . 3_465
C1 C1 H1D 81.0 2_565 .
C1 C1 H1D 171.0 4_455 .
C2 C1 H1D 109.4 . .
N1 C1 H1D 109.4 . .
C1 C1 H1D 126.0 3_465 .
C1 C1 H1E 171.0 2_565 .
C1 C1 H1E 81.0 4_455 .
C2 C1 H1E 109.4 . .
N1 C1 H1E 109.4 . .
C1 C1 H1E 126.0 3_465 .
H1D C1 H1E 108.0 . .
C1 C2 C1 47.6(7) 4_455 3_465
C1 C2 C1 69.7(11) 4_455 2_565
C1 C2 C1 47.6(7) 3_465 2_565
C1 C2 C1 47.6(7) 4_455 .
C1 C2 C1 69.7(11) 3_465 .
C1 C2 C1 47.6(7) 2_565 .
C1 C2 H2D 131.8 4_455 .
C1 C2 H2D 179.2 3_465 .
C1 C2 H2D 131.8 2_565 .
C1 C2 H2D 109.5 . .
C1 C2 H2E 118.0 4_455 .
C1 C2 H2E 71.0 3_465 .
C1 C2 H2E 62.4 2_565 .
C1 C2 H2E 109.5 . .
H2D C2 H2E 109.5 . .
C1 C2 H2F 62.4 4_455 .
C1 C2 H2F 71.0 3_465 .
C1 C2 H2F 118.0 2_565 .
C1 C2 H2F 109.5 . .
H2D C2 H2F 109.5 . .
H2E C2 H2F 109.5 . .

loop_
_geom_bond_atom_site_label_1
_geom_bond_atom_site_label_2
_geom_bond_distance
_geom_bond_site_symmetry_2
Pb1 Br2 3.0040(8) 2
Pb1 Br2 3.0040(8) 2_455
Pb1 Br2 3.0040(8) .
Pb1 Br2 3.0040(8) 1_565
Pb1 Br1 3.009(4) .
Pb1 Br1 3.009(4) 17
Pb2 Br4 2.756(5) .
Pb2 Br5 3.0069(8) 2_655
Pb2 Br5 3.0069(8) 2
Pb2 Br5 3.0069(8) 1_545
Pb2 Br5 3.0069(8) .
Br5 Pb2 3.0069(8) 1_565
Br2 Pb1 3.0040(8) 1_545
C3 C3 1.18(2) 2_655
C3 C3 1.18(2) 4_565
C3 C4 1.465(10) .
C3 N2 1.500(10) .
C3 C3 1.67(3) 3_665
C3 H3A 0.9600 .
C3 H3B 0.9600 .
N2 C3 1.500(10) 4_565
N2 C3 1.500(10) 2_655
N2 C3 1.500(10) 3_665
N2 H2A 0.9001 .
N2 H2B 0.9000 .
N2 H2C 0.9000 .
C4 C3 1.465(10) 3_665
C4 C3 1.465(10) 2_655
C4 C3 1.465(10) 4_565
C4 H4A 0.9601 .
C4 H4B 0.9600 .
C4 H4C 0.9600 .
N1 C1 1.498(10) .
N1 C1 1.498(10) 3_465
N1 C1 1.498(10) 2_565
N1 C1 1.498(10) 4_455
N1 H1A 0.9000 .
N1 H1B 0.9000 .
N1 H1C 0.9000 .
C1 C1 1.19(2) 2_565
C1 C1 1.19(2) 4_455
C1 C2 1.471(10) .
C1 C1 1.68(3) 3_465
C1 H1D 0.9600 .
C1 H1E 0.9600 .
C2 C1 1.471(10) 4_455
C2 C1 1.471(10) 3_465
C2 C1 1.471(10) 2_565
C2 H2D 0.9601 .
C2 H2E 0.9600 .
C2 H2F 0.9600 .

loop_
_geom_torsion_atom_site_label_1
_geom_torsion_atom_site_label_2
_geom_torsion_atom_site_label_3
_geom_torsion_atom_site_label_4
_geom_torsion
_geom_torsion_site_symmetry_1
_geom_torsion_site_symmetry_4
Br4 Pb2 Br5 Pb2 180.0 . 1_565
Br5 Pb2 Br5 Pb2 92.49(10) 2_655 1_565
Br5 Pb2 Br5 Pb2 -92.49(10) 2 1_565
Br5 Pb2 Br5 Pb2 180.0 1_545 1_565
Br2 Pb1 Br2 Pb1 0.0 2 1_545
Br2 Pb1 Br2 Pb1 0.0 2_455 1_545
Br2 Pb1 Br2 Pb1 0.0 1_565 1_545
Br1 Pb1 Br2 Pb1 0.0 . 1_545
Br1 Pb1 Br2 Pb1 0.0 17 1_545
C3 C3 N2 C3 -100.5(4) 2_655 4_565
C4 C3 N2 C3 -50.25(19) . 4_565
C3 C3 N2 C3 -50.25(19) 3_665 4_565
C3 C3 N2 C3 100.5(4) 4_565 2_655
C4 C3 N2 C3 50.25(18) . 2_655
C3 C3 N2 C3 50.25(18) 3_665 2_655
C3 C3 N2 C3 -50.25(18) 2_655 3_665
C3 C3 N2 C3 50.25(18) 4_565 3_665
C4 C3 N2 C3 0.000(3) . 3_665
C3 C3 C4 C3 50.56(19) 2_655 3_665
C3 C3 C4 C3 -50.6(2) 4_565 3_665
N2 C3 C4 C3 0.000(3) . 3_665
C3 C3 C4 C3 -101.1(4) 4_565 2_655
N2 C3 C4 C3 -50.56(19) . 2_655
C3 C3 C4 C3 -50.56(19) 3_665 2_655
C3 C3 C4 C3 101.1(4) 2_655 4_565
N2 C3 C4 C3 50.6(2) . 4_565
C3 C3 C4 C3 50.6(2) 3_665 4_565
C1 N1 C1 C1 -50.38(19) 3_465 2_565
C1 N1 C1 C1 -100.8(4) 4_455 2_565
C1 N1 C1 C1 50.38(19) 3_465 4_455
C1 N1 C1 C1 100.8(4) 2_565 4_455
C1 N1 C1 C2 0.000(3) 3_465 .
C1 N1 C1 C2 50.38(19) 2_565 .
C1 N1 C1 C2 -50.38(19) 4_455 .
C1 N1 C1 C1 50.38(18) 2_565 3_465
C1 N1 C1 C1 -50.38(18) 4_455 3_465
C1 C1 C2 C1 101.2(4) 2_565 4_455
N1 C1 C2 C1 50.6(2) . 4_455
C1 C1 C2 C1 50.6(2) 3_465 4_455
C1 C1 C2 C1 50.62(19) 2_565 3_465
C1 C1 C2 C1 -50.6(2) 4_455 3_465
N1 C1 C2 C1 0.000(3) . 3_465
C1 C1 C2 C1 -101.2(4) 4_455 2_565
N1 C1 C2 C1 -50.62(19) . 2_565
C1 C1 C2 C1 -50.62(19) 3_465 2_565
